data_7009681
loop_
_publ_author_name
'Fandos, Rosa'
'Hern\'andez, Carolina'
'Otero, Antonio'
'Rodr\'iguez, Ana'
'Ruiz, Maria Jos\'e'
'Terreros, Pilar'

_publ_section_title
;
 Synthesis and characterization of 2-pyridylalkoxide complexes of
 titanium, zirconium and tantalum. Crystal structures of
 TiCp*Me2(OCMePy2) and TaCp*Cl3(OCPy3)
 (Cp*&#x200A;&#x200A;=&#x200A;&#x200A;\h5-C5Me5,
 Py&#x200A;&#x200A;=&#x200A;&#x200A;C5H4N)
;
_journal_issue 17
_journal_name_full 'Journal of the Chemical Society, Dalton Transactions'
_journal_page_first 2990
_journal_paper_doi 10.1039/b002693j
_journal_year 2000
_chemical_formula_sum 'C26 H27 Cl3 N3 O Ta'
_chemical_formula_weight 684.81
_chemical_name_systematic
; 
 ? 
;
_space_group_IT_number 33
_symmetry_cell_setting orthorhombic
_symmetry_space_group_name_Hall 'P 2c -2n'
_symmetry_space_group_name_H-M 'P n a 21'
_atom_sites_solution_hydrogens geom
_atom_sites_solution_primary direct
_atom_sites_solution_secondary difmap
_audit_creation_method SHELXL-97
_cell_angle_alpha 90.00
_cell_angle_beta 90.00
_cell_angle_gamma 90.00
_cell_formula_units_Z 4
_cell_length_a 15.369(6)
_cell_length_b 16.6090(6)
_cell_length_c 12.455(6)
_cell_measurement_reflns_used 25
_cell_measurement_temperature 293(2)
_cell_volume 3179(2)
_computing_cell_refinement 'Nonius (control program)'
_computing_data_collection 'Nonius (control program)'
_computing_data_reduction 'XRAY80 (Stewart, 1976)'
_computing_structure_refinement 'SHELXL-97 (Sheldrick, 1997)'
_computing_structure_solution 'SHELXS-97 (Sheldrick, 1990)'
_diffrn_ambient_temperature 293(2)
_diffrn_measured_fraction_theta_full 0.835
_diffrn_measured_fraction_theta_max 0.835
_diffrn_measurement_device_type 'four circle diffractometer Nonius-Mach3'
_diffrn_measurement_method '\w/2\2q scans'
_diffrn_radiation_monochromator graphite
_diffrn_radiation_source 'fine-focus sealed tube'
_diffrn_radiation_type MoK\a
_diffrn_radiation_wavelength 0.71070
_diffrn_reflns_av_R_equivalents 0.0000
_diffrn_reflns_av_sigmaI/netI 0.0217
_diffrn_reflns_limit_h_max 20
_diffrn_reflns_limit_h_min 0
_diffrn_reflns_limit_k_max 16
_diffrn_reflns_limit_k_min 0
_diffrn_reflns_limit_l_max 16
_diffrn_reflns_limit_l_min 0
_diffrn_reflns_number 3351
_diffrn_reflns_theta_full 28.00
_diffrn_reflns_theta_max 28.00
_diffrn_reflns_theta_min 2.04
_diffrn_standards_interval_time 90
_diffrn_standards_number 2
_exptl_absorpt_coefficient_mu 3.729
_exptl_absorpt_correction_type none
_exptl_crystal_colour yellow
_exptl_crystal_density_diffrn 1.431
_exptl_crystal_density_method 'not measured'
_exptl_crystal_description block
_exptl_crystal_F_000 1344
_exptl_crystal_size_max 0.6
_exptl_crystal_size_mid 0.4
_exptl_crystal_size_min 0.3
_refine_diff_density_max 4.264
_refine_diff_density_min -2.713
_refine_diff_density_rms 0.353
_refine_ls_abs_structure_details 'Flack H D (1983), Acta Cryst. A39, 876-881'
_refine_ls_abs_structure_Flack 0.03(3)
_refine_ls_extinction_method none
_refine_ls_goodness_of_fit_ref 1.128
_refine_ls_hydrogen_treatment mixed
_refine_ls_matrix_type full
_refine_ls_number_parameters 157
_refine_ls_number_reflns 3351
_refine_ls_number_restraints 1
_refine_ls_restrained_S_all 1.128
_refine_ls_R_factor_all 0.0879
_refine_ls_R_factor_gt 0.0790
_refine_ls_shift/su_max 0.011
_refine_ls_shift/su_mean 0.001
_refine_ls_structure_factor_coef Fsqd
_refine_ls_weighting_details 'calc w=1/[\s^2^(Fo^2^)+(0.1877P)^2^+0.5361P] where P=(Fo^2^+2Fc^2^)/3'
_refine_ls_weighting_scheme calc
_refine_ls_wR_factor_gt 0.2214
_refine_ls_wR_factor_ref 0.2443
_reflns_number_gt 2781
_reflns_number_total 3351
_reflns_threshold_expression >2sigma(I)
_cod_data_source_file b002693j.txt
_cod_data_source_block 9
_cod_original_sg_symbol_H-M Pna21
_cod_database_code 7009681

loop_
_symmetry_equiv_pos_as_xyz
'x, y, z'
'-x, -y, z+1/2'
'x+1/2, -y+1/2, z'
'-x+1/2, y+1/2, z+1/2'

loop_
_atom_site_label
_atom_site_type_symbol
_atom_site_fract_x
_atom_site_fract_y
_atom_site_fract_z
_atom_site_U_iso_or_equiv
_atom_site_adp_type
_atom_site_occupancy
_atom_site_symmetry_multiplicity
_atom_site_calc_flag
_atom_site_refinement_flags
_atom_site_disorder_assembly
_atom_site_disorder_group
Ta1 Ta 0.59498(3) 0.20897(4) 0.08851(10) 0.0428(3) Uani 1 1 d . . .
Cl2 Cl 0.5323(3) 0.0380(4) 0.1198(4) 0.0633(13) Uani 1 1 d . . .
Cl3 Cl 0.7025(3) 0.3366(5) 0.1111(4) 0.0717(17) Uani 1 1 d . . .
Cl4 Cl 0.7011(3) 0.0956(5) 0.0303(4) 0.079(2) Uani 1 1 d . . .
O5 O 0.5351(11) 0.2778(8) 0.1772(14) 0.055(3) Uiso 1 1 d . . .
C1 C 0.5436(13) 0.2808(10) 0.2720(17) 0.042(4) Uiso 1 1 d . . .
C10 C 0.5649(13) 0.3943(11) 0.2937(17) 0.048(4) Uiso 1 1 d . . .
C11 C 0.5103(16) 0.4727(13) 0.275(2) 0.070(6) Uiso 1 1 d . . .
C12 C 0.5348(19) 0.5780(16) 0.295(3) 0.079(7) Uiso 1 1 d . . .
C13 C 0.605(2) 0.600(2) 0.335(5) 0.113(12) Uiso 1 1 d . . .
C14 C 0.651(2) 0.5101(18) 0.359(3) 0.090(8) Uiso 1 1 d . . .
N15 N 0.6334(13) 0.4045(11) 0.3364(18) 0.061(4) Uiso 1 1 d . . .
C21 C 0.4665(12) 0.2425(11) 0.3152(16) 0.046(4) Uiso 1 1 d . . .
N22 N 0.4621(15) 0.2645(13) 0.399(2) 0.075(5) Uiso 1 1 d . . .
C23 C 0.389(3) 0.236(2) 0.442(4) 0.102(10) Uiso 1 1 d . . .
C24 C 0.3307(19) 0.1777(18) 0.406(3) 0.083(7) Uiso 1 1 d . . .
C25 C 0.3356(18) 0.1559(15) 0.312(2) 0.076(7) Uiso 1 1 d . . .
C26 C 0.4039(15) 0.1901(17) 0.272(3) 0.072(7) Uiso 1 1 d . . .
C31 C 0.6093(14) 0.1999(10) 0.292(2) 0.044(4) Uiso 1 1 d . . .
C32 C 0.6317(16) 0.1710(15) 0.376(2) 0.067(6) Uiso 1 1 d . . .
C33 C 0.7011(16) 0.1039(14) 0.388(2) 0.067(6) Uiso 1 1 d . . .
C34 C 0.7361(18) 0.0638(15) 0.316(3) 0.076(7) Uiso 1 1 d . . .
C35 C 0.7157(15) 0.1004(13) 0.229(2) 0.063(5) Uiso 1 1 d . . .
N36 N 0.6513(11) 0.1596(10) 0.2199(15) 0.054(4) Uiso 1 1 d . . .
C41 C 0.5588(14) 0.3491(12) -0.0110(19) 0.055(5) Uiso 1 1 d . . .
C42 C 0.6027(19) 0.2854(15) -0.063(4) 0.077(9) Uiso 1 1 d . . .
C43 C 0.5477(15) 0.1761(14) -0.066(2) 0.065(5) Uiso 1 1 d . . .
C44 C 0.4784(17) 0.2059(12) -0.015(2) 0.059(6) Uiso 1 1 d . . .
C45 C 0.4808(18) 0.3128(17) 0.018(2) 0.076(7) Uiso 1 1 d . . .
C46 C 0.581(2) 0.470(2) 0.004(3) 0.091(9) Uiso 1 1 d . . .
C47 C 0.675(2) 0.2977(17) -0.121(3) 0.092(10) Uiso 1 1 d . . .
C48 C 0.566(2) 0.088(2) -0.120(3) 0.099(9) Uiso 1 1 d . . .
C49 C 0.4019(18) 0.1311(19) -0.014(3) 0.088(9) Uiso 1 1 d . . .
C50 C 0.4197(19) 0.3718(18) 0.067(3) 0.093(9) Uiso 1 1 d . . .

loop_
_atom_site_aniso_label
_atom_site_aniso_U_11
_atom_site_aniso_U_22
_atom_site_aniso_U_33
_atom_site_aniso_U_23
_atom_site_aniso_U_13
_atom_site_aniso_U_12
Ta1 0.0220(3) 0.0920(6) 0.0145(3) -0.0004(5) 0.0008(3) 0.0023(2)
Cl2 0.051(2) 0.104(4) 0.035(2) 0.007(2) -0.0057(17) -0.012(2)
Cl3 0.0334(18) 0.145(5) 0.037(3) 0.011(3) -0.0037(17) -0.020(2)
Cl4 0.041(2) 0.175(6) 0.022(2) -0.013(3) 0.0044(17) 0.033(3)

loop_
_atom_type_symbol
_atom_type_description
_atom_type_scat_dispersion_real
_atom_type_scat_dispersion_imag
_atom_type_scat_source
C C 0.0033 0.0016 'International Tables Vol C Tables 4.2.6.8 and 6.1.1.4'
H H 0.0000 0.0000 'International Tables Vol C Tables 4.2.6.8 and 6.1.1.4'
Cl Cl 0.1484 0.1585 'International Tables Vol C Tables 4.2.6.8 and 6.1.1.4'
N N 0.0061 0.0033 'International Tables Vol C Tables 4.2.6.8 and 6.1.1.4'
O O 0.0106 0.0060 'International Tables Vol C Tables 4.2.6.8 and 6.1.1.4'
Ta Ta -0.7052 6.5227 'International Tables Vol C Tables 4.2.6.8 and 6.1.1.4'

loop_
_geom_angle_atom_site_label_1
_geom_angle_atom_site_label_2
_geom_angle_atom_site_label_3
_geom_angle
_geom_angle_site_symmetry_1
_geom_angle_site_symmetry_3
_geom_angle_publ_flag
O5 Ta1 N36 88.9(7) . . ?
O5 Ta1 C43 122.2(8) . . ?
N36 Ta1 C43 140.6(8) . . ?
O5 Ta1 C44 87.6(8) . . ?
N36 Ta1 C44 144.0(8) . . ?
C43 Ta1 C44 35.8(9) . . ?
O5 Ta1 C42 100.2(10) . . ?
N36 Ta1 C42 150.8(9) . . ?
C43 Ta1 C42 54.0(10) . . ?
C44 Ta1 C42 64.6(10) . . ?
O5 Ta1 C31 58.8(7) . . ?
N36 Ta1 C31 30.2(6) . . ?
C43 Ta1 C31 156.0(8) . . ?
C44 Ta1 C31 130.5(8) . . ?
C42 Ta1 C31 148.5(9) . . ?
O5 Ta1 Cl4 159.2(5) . . ?
N36 Ta1 Cl4 70.3(5) . . ?
C43 Ta1 Cl4 77.0(6) . . ?
C44 Ta1 Cl4 109.3(6) . . ?
C42 Ta1 Cl4 98.1(8) . . ?
C31 Ta1 Cl4 100.4(5) . . ?
O5 Ta1 C45 57.0(9) . . ?
N36 Ta1 C45 145.7(8) . . ?
C43 Ta1 C45 68.6(9) . . ?
C44 Ta1 C45 43.4(8) . . ?
C42 Ta1 C45 52.3(10) . . ?
C31 Ta1 C45 115.6(8) . . ?
Cl4 Ta1 C45 143.8(7) . . ?
O5 Ta1 C1 21.3(7) . . ?
N36 Ta1 C1 67.6(6) . . ?
C43 Ta1 C1 141.3(8) . . ?
C44 Ta1 C1 105.5(8) . . ?
C42 Ta1 C1 118.1(9) . . ?
C31 Ta1 C1 37.7(6) . . ?
Cl4 Ta1 C1 137.9(4) . . ?
C45 Ta1 C1 78.3(8) . . ?
O5 Ta1 C41 68.6(7) . . ?
N36 Ta1 C41 144.1(7) . . ?
C43 Ta1 C41 74.7(8) . . ?
C44 Ta1 C41 65.4(7) . . ?
C42 Ta1 C41 31.6(10) . . ?
C31 Ta1 C41 121.8(6) . . ?
Cl4 Ta1 C41 128.9(5) . . ?
C45 Ta1 C41 30.3(7) . . ?
C1 Ta1 C41 87.0(6) . . ?
O5 Ta1 Cl3 75.8(5) . . ?
N36 Ta1 Cl3 88.4(5) . . ?
C43 Ta1 Cl3 120.3(6) . . ?
C44 Ta1 Cl3 125.1(5) . . ?
C42 Ta1 Cl3 67.5(8) . . ?
C31 Ta1 Cl3 83.7(4) . . ?
Cl4 Ta1 Cl3 102.4(2) . . ?
C45 Ta1 Cl3 85.8(6) . . ?
C1 Ta1 Cl3 75.2(4) . . ?
C41 Ta1 Cl3 59.8(5) . . ?
C1 O5 Ta1 124.6(15) . . ?
O5 C1 C21 105.1(18) . . ?
O5 C1 C31 100.3(17) . . ?
C21 C1 C31 94.7(14) . . ?
O5 C1 C10 101.4(15) . . ?
C21 C1 C10 121.1(15) . . ?
C31 C1 C10 130.5(14) . . ?
O5 C1 Ta1 34.1(10) . . ?
C21 C1 Ta1 111.1(12) . . ?
C31 C1 Ta1 66.5(10) . . ?
C10 C1 Ta1 120.0(11) . . ?
N15 C10 C11 115.0(18) . . ?
N15 C10 C1 110.6(16) . . ?
C11 C10 C1 134.3(16) . . ?
C10 C11 C12 132(2) . . ?
C13 C12 C11 121(3) . . ?
C12 C13 C14 101(3) . . ?
C13 C14 N15 141(3) . . ?
C10 N15 C14 110.1(18) . . ?
N22 C21 C26 122(2) . . ?
N22 C21 C1 105(2) . . ?
C26 C21 C1 134(2) . . ?
N22 C21 C23 39.7(17) . . ?
C26 C21 C23 82(2) . . ?
C1 C21 C23 144.4(19) . . ?
C21 N22 C23 108(3) . . ?
N22 C23 C24 131(4) . . ?
N22 C23 C21 32.2(16) . . ?
C24 C23 C21 100(3) . . ?
C25 C24 C23 118(3) . . ?
C25 C24 C26 37.6(18) . . ?
C23 C24 C26 81(3) . . ?
C24 C25 C26 107(3) . . ?
C25 C26 C21 133(3) . . ?
C25 C26 C24 35.6(18) . . ?
C21 C26 C24 97(2) . . ?
C32 C31 N36 105.0(19) . . ?
C32 C31 C1 128(2) . . ?
N36 C31 C1 127(2) . . ?
C32 C31 Ta1 156.2(18) . . ?
N36 C31 Ta1 51.7(12) . . ?
C1 C31 Ta1 75.8(11) . . ?
C31 C32 C33 124(2) . . ?
C34 C33 C32 128(3) . . ?
C34 C33 C35 38.5(16) . . ?
C32 C33 C35 90.2(18) . . ?
C33 C34 C35 105(2) . . ?
C34 C35 N36 125(2) . . ?
C34 C35 C33 37.0(15) . . ?
N36 C35 C33 89.1(16) . . ?
C31 N36 C35 131(2) . . ?
C31 N36 Ta1 98.1(13) . . ?
C35 N36 Ta1 130.9(16) . . ?
C45 C41 C42 102(2) . . ?
C45 C41 Ta1 71.6(15) . . ?
C42 C41 Ta1 57.6(18) . . ?
C47 C42 C41 122(2) . . ?
C47 C42 C43 119(3) . . ?
C41 C42 C43 119(2) . . ?
C47 C42 Ta1 125(2) . . ?
C41 C42 Ta1 91(2) . . ?
C43 C42 Ta1 59.2(11) . . ?
C44 C43 C48 132(2) . . ?
C44 C43 C42 89.5(18) . . ?
C48 C43 C42 138(2) . . ?
C44 C43 Ta1 75.4(16) . . ?
C48 C43 Ta1 123(2) . . ?
C42 C43 Ta1 66.8(15) . . ?
C43 C44 C49 106.3(19) . . ?
C43 C44 C45 117(2) . . ?
C49 C44 C45 136(2) . . ?
C43 C44 Ta1 68.8(15) . . ?
C49 C44 Ta1 124.9(18) . . ?
C45 C44 Ta1 80.2(13) . . ?
C41 C45 C50 111(2) . . ?
C41 C45 C44 112(2) . . ?
C50 C45 C44 136(2) . . ?
C41 C45 Ta1 78.1(15) . . ?
C50 C45 Ta1 136(2) . . ?
C44 C45 Ta1 56.4(11) . . ?

loop_
_geom_bond_atom_site_label_1
_geom_bond_atom_site_label_2
_geom_bond_distance
_geom_bond_site_symmetry_2
_geom_bond_publ_flag
Ta1 O5 1.837(15) . ?
Ta1 N36 2.024(18) . ?
Ta1 C43 2.13(3) . ?
Ta1 C44 2.21(3) . ?
Ta1 C42 2.28(4) . ?
Ta1 C31 2.55(2) . ?
Ta1 Cl4 2.594(6) . ?
Ta1 C45 2.61(3) . ?
Ta1 C1 2.70(2) . ?
Ta1 C41 2.70(2) . ?
Ta1 Cl3 2.703(6) . ?
O5 C1 1.19(3) . ?
C1 C21 1.45(3) . ?
C1 C31 1.70(3) . ?
C1 C10 1.93(2) . ?
C10 N15 1.19(3) . ?
C10 C11 1.57(3) . ?
C11 C12 1.81(3) . ?
C12 C13 1.24(5) . ?
C13 C14 1.68(5) . ?
C14 N15 1.80(3) . ?
C21 N22 1.11(3) . ?
C21 C26 1.41(3) . ?
C21 C23 1.99(5) . ?
N22 C23 1.34(4) . ?
C23 C24 1.39(5) . ?
C24 C25 1.23(4) . ?
C24 C26 2.03(5) . ?
C25 C26 1.29(4) . ?
C31 C32 1.20(3) . ?
C31 N36 1.29(3) . ?
C32 C33 1.55(3) . ?
C33 C34 1.24(4) . ?
C33 C35 1.99(4) . ?
C34 C35 1.28(4) . ?
C35 N36 1.40(3) . ?
C41 C45 1.39(3) . ?
C41 C42 1.41(4) . ?
C42 C47 1.34(5) . ?
C42 C43 2.00(3) . ?
C43 C44 1.34(3) . ?
C43 C48 1.64(4) . ?
C44 C49 1.71(4) . ?
C44 C45 1.82(3) . ?
C45 C50 1.49(4) . ?
